data_7223896
loop_
_publ_author_name
'Karmakar, Anirban'
'Hazra, Susanta'
'Guedes da Silva, M. F\'atima C.'
'Paul, Anup'
'Pombeiro, Armando J. L.'

_publ_section_title
;
 Nanoporous lanthanide metal--organic frameworks as efficient
 heterogeneous catalysts for the Henry reaction
;
_journal_issue 8
_journal_name_full CrystEngComm
_journal_page_first 1337
_journal_paper_doi 10.1039/C5CE01456E
_journal_volume 18
_journal_year 2016
_chemical_formula_moiety 'C20 H14 Ce N2 O10, C3 H8 N O, 2(C3 H7 N O)'
_chemical_formula_sum 'C29 H36 Ce N5 O13'
_chemical_formula_weight 802.75
_space_group_crystal_system cubic
_space_group_IT_number 206
_space_group_name_Hall '-I 2b 2c 3'
_space_group_name_H-M_alt 'I a -3'
_symmetry_space_group_name_Hall '-I 2b 2c 3'
_symmetry_space_group_name_H-M 'I a -3'
_atom_sites_solution_hydrogens geom
_audit_creation_method SHELXL-2014/6
_audit_update_record
;
2016-01-08 deposited with the CCDC.
2016-01-13 downloaded from the CCDC.
;
_cell_angle_alpha 90
_cell_angle_beta 90
_cell_angle_gamma 90
_cell_formula_units_Z 24
_cell_length_a 26.921(2)
_cell_length_b 26.921(2)
_cell_length_c 26.921(2)
_cell_measurement_reflns_used 9355
_cell_measurement_temperature 150(2)
_cell_measurement_theta_max 25.27
_cell_measurement_theta_min 2.83
_cell_volume 19511(3)
_computing_cell_refinement 'Bruker SAINT'
_computing_data_collection 'Bruker APEX2'
_computing_data_reduction 'Bruker SAINT'
_computing_molecular_graphics 'Mercury CSD 3.5.1, 2008'
_computing_publication_material 'WinGX publication routines (Farrugia, 1999)'
_computing_structure_refinement 'SHELXL-2014/6 (Sheldrick, 2014)'
_computing_structure_solution 'SIR97 (Giacovazzo et al, 1999)'
_diffrn_ambient_temperature 150(2)
_diffrn_measured_fraction_theta_full 0.999
_diffrn_measured_fraction_theta_max 0.999
_diffrn_measurement_device_type 'Bruker APEX-II CCD'
_diffrn_measurement_method '\f and \w scans'
_diffrn_radiation_type MoK\a
_diffrn_radiation_wavelength 0.71073
_diffrn_reflns_av_R_equivalents 0.0619
_diffrn_reflns_av_unetI/netI 0.0137
_diffrn_reflns_laue_measured_fraction_full 0.999
_diffrn_reflns_laue_measured_fraction_max 0.999
_diffrn_reflns_limit_h_max 32
_diffrn_reflns_limit_h_min -32
_diffrn_reflns_limit_k_max 32
_diffrn_reflns_limit_k_min -31
_diffrn_reflns_limit_l_max 32
_diffrn_reflns_limit_l_min -32
_diffrn_reflns_number 111230
_diffrn_reflns_point_group_measured_fraction_full 0.999
_diffrn_reflns_point_group_measured_fraction_max 0.999
_diffrn_reflns_theta_full 25.242
_diffrn_reflns_theta_max 25.401
_diffrn_reflns_theta_min 2.140
_diffrn_source 'fine-focus sealed tube'
_exptl_absorpt_coefficient_mu 1.473
_exptl_absorpt_correction_T_max 0.8
_exptl_absorpt_correction_T_min 0.7
_exptl_absorpt_correction_type multi-scan
_exptl_absorpt_process_details SADABS
_exptl_crystal_colour Colourless
_exptl_crystal_density_diffrn 1.640
_exptl_crystal_description Block
_exptl_crystal_F_000 9768
_exptl_crystal_size_max 0.320
_exptl_crystal_size_mid 0.240
_exptl_crystal_size_min 0.130
_platon_squeeze_details
;
 The Platon SQUEEZE procedure was applied to recover 2859 electrons per
 unit cell in a void (total volume 6282 A^3), that is, 119 electrons
 per formula unit. On the basis of microanalytical data, the void content
 may include 1 protonated dmf molecule as well as 2 dmf molecule,
 i.e., a total of 121 electrons not  far from the values estimated by
 SQUEEZE. Those solvent molecules have  been included in the formula for
 the calculation of intensive  properties, thus justifying the checkcif
 report allerts CHEMW03_ALERT_2_A and DIFF003_ALERT_1_A. 
 PLATON Reference : Spek, A.L. (2003), J.Appl.Cryst. 36, 7-13.
;
_refine_diff_density_max 2.184
_refine_diff_density_min -0.906
_refine_diff_density_rms 0.120
_refine_ls_extinction_method none
_refine_ls_goodness_of_fit_ref 1.073
_refine_ls_hydrogen_treatment constr
_refine_ls_matrix_type full
_refine_ls_number_parameters 188
_refine_ls_number_reflns 3000
_refine_ls_number_restraints 106
_refine_ls_restrained_S_all 1.085
_refine_ls_R_factor_all 0.0588
_refine_ls_R_factor_gt 0.0496
_refine_ls_shift/su_max 0.001
_refine_ls_shift/su_mean 0.000
_refine_ls_structure_factor_coef Fsqd
_refine_ls_weighting_details 'w=1/[\s^2^(Fo^2^)+(0.0697P)^2^+229.0610P] where P=(Fo^2^+2Fc^2^)/3'
_refine_ls_weighting_scheme calc
_refine_ls_wR_factor_gt 0.1343
_refine_ls_wR_factor_ref 0.1456
_reflns_Friedel_coverage 0.000
_reflns_number_gt 2559
_reflns_number_total 3000
_reflns_threshold_expression 'I > 2\s(I)'
_cod_data_source_file c5ce01456e2.cif
_cod_data_source_block 2
_cod_depositor_comments 'Adding full bibliography for 7223893--7223897.cif.'
_cod_original_cell_volume 19511(5)
_cod_database_code 7223896
_shelx_space_group_comment
;
The symmetry employed for this shelxl refinement is uniquely defined
by the following loop, which should always be used as a source of
symmetry information in preference to the above space-group names.
They are only intended as comments.
;
_shelx_estimated_absorpt_t_min 0.650
_shelx_estimated_absorpt_t_max 0.832
_platon_squeeze_void_probe_radius 1.20
_shelxl_version_number 2014/6

loop_
_space_group_symop_operation_xyz
'x, y, z'
'-x+1/2, -y, z+1/2'
'-x, y+1/2, -z+1/2'
'x+1/2, -y+1/2, -z'
'z, x, y'
'z+1/2, -x+1/2, -y'
'-z+1/2, -x, y+1/2'
'-z, x+1/2, -y+1/2'
'y, z, x'
'-y, z+1/2, -x+1/2'
'y+1/2, -z+1/2, -x'
'-y+1/2, -z, x+1/2'
'x+1/2, y+1/2, z+1/2'
'-x+1, -y+1/2, z+1'
'-x+1/2, y+1, -z+1'
'x+1, -y+1, -z+1/2'
'z+1/2, x+1/2, y+1/2'
'z+1, -x+1, -y+1/2'
'-z+1, -x+1/2, y+1'
'-z+1/2, x+1, -y+1'
'y+1/2, z+1/2, x+1/2'
'-y+1/2, z+1, -x+1'
'y+1, -z+1, -x+1/2'
'-y+1, -z+1/2, x+1'
'-x, -y, -z'
'x-1/2, y, -z-1/2'
'x, -y-1/2, z-1/2'
'-x-1/2, y-1/2, z'
'-z, -x, -y'
'-z-1/2, x-1/2, y'
'z-1/2, x, -y-1/2'
'z, -x-1/2, y-1/2'
'-y, -z, -x'
'y, -z-1/2, x-1/2'
'-y-1/2, z-1/2, x'
'y-1/2, z, -x-1/2'
'-x+1/2, -y+1/2, -z+1/2'
'x, y+1/2, -z'
'x+1/2, -y, z'
'-x, y, z+1/2'
'-z+1/2, -x+1/2, -y+1/2'
'-z, x, y+1/2'
'z, x+1/2, -y'
'z+1/2, -x, y'
'-y+1/2, -z+1/2, -x+1/2'
'y+1/2, -z, x'
'-y, z, x+1/2'
'y, z+1/2, -x'

loop_
_atom_site_label
_atom_site_type_symbol
_atom_site_fract_x
_atom_site_fract_y
_atom_site_fract_z
_atom_site_U_iso_or_equiv
_atom_site_adp_type
_atom_site_occupancy
_atom_site_site_symmetry_order
_atom_site_calc_flag
_atom_site_refinement_flags_posn
_atom_site_refinement_flags_adp
_atom_site_refinement_flags_occupancy
_atom_site_disorder_assembly
_atom_site_disorder_group
Ce1 Ce 0.5000 0.5000 0.0000 0.0240(2) Uani 1 6 d S TU P . .
Ce2 Ce 0.91449(2) 0.41449(2) 0.08551(2) 0.02685(19) Uani 1 3 d S TU P . .
N1A N 0.6776(5) 0.5625(5) 0.0553(6) 0.062(3) Uani 0.559(17) 1 d . U P A 1
H1A H 0.6459 0.5666 0.0485 0.075 Uiso 0.559(17) 1 calc R U P A 1
O5A O 0.7368(7) 0.6049(5) 0.0929(9) 0.124(7) Uani 0.559(17) 1 d . U P A 1
C9A C 0.7028(9) 0.6055(7) 0.0703(10) 0.089(5) Uani 0.559(17) 1 d . U P A 1
C10A C 0.6682(10) 0.6525(8) 0.0676(12) 0.127(8) Uani 0.559(17) 1 d . U P A 1
H10A H 0.6453 0.6491 0.0395 0.191 Uiso 0.559(17) 1 calc R U P A 1
H10B H 0.6886 0.6823 0.0629 0.191 Uiso 0.559(17) 1 calc R U P A 1
H10C H 0.6493 0.6555 0.0985 0.191 Uiso 0.559(17) 1 calc R U P A 1
N1B N 0.6839(9) 0.5629(6) 0.0302(10) 0.087(5) Uani 0.441(17) 1 d D U P A 2
H1B H 0.6558 0.5654 0.0137 0.105 Uiso 0.441(17) 1 calc R U P A 2
O5B O 0.7520(8) 0.6074(7) 0.0495(11) 0.123(7) Uani 0.441(17) 1 d . U P A 2
C9B C 0.7119(11) 0.6067(8) 0.0340(14) 0.112(7) Uani 0.441(17) 1 d D U P A 2
C10B C 0.6795(14) 0.6513(11) 0.0214(17) 0.146(11) Uani 0.441(17) 1 d D U P A 2
H10D H 0.6473 0.6398 0.0090 0.219 Uiso 0.441(17) 1 calc R U P A 2
H10E H 0.6745 0.6715 0.0513 0.219 Uiso 0.441(17) 1 calc R U P A 2
H10F H 0.6959 0.6714 -0.0042 0.219 Uiso 0.441(17) 1 calc R U P A 2
O1 O 0.59216(14) 0.52963(15) 0.02163(17) 0.0403(9) Uani 1 1 d . U . . .
O2 O 0.58602(13) 0.45126(14) -0.00026(14) 0.0329(8) Uani 1 1 d . U . . .
O3 O 0.82202(16) 0.39526(17) 0.08351(18) 0.0477(11) Uani 1 1 d . U . . .
O4 O 0.84171(15) 0.47413(16) 0.08846(17) 0.0441(10) Uani 1 1 d . U . . .
C1 C 0.61035(19) 0.4877(2) 0.0185(2) 0.0300(11) Uani 1 1 d . U . . .
C2 C 0.66185(19) 0.4766(2) 0.03751(19) 0.0312(11) Uani 1 1 d . U . . .
C3 C 0.6768(2) 0.4277(2) 0.0416(2) 0.0355(12) Uani 1 1 d . U . . .
H3 H 0.6545 0.4016 0.0332 0.043 Uiso 1 1 calc R U . . .
C4 C 0.7244(2) 0.4167(2) 0.0582(2) 0.0418(14) Uani 1 1 d . U . . .
H4 H 0.7343 0.3830 0.0621 0.050 Uiso 1 1 calc R U . . .
C5 C 0.7575(2) 0.4540(2) 0.0692(2) 0.0382(13) Uani 1 1 d . U . . .
C6 C 0.7427(2) 0.5034(2) 0.0653(3) 0.0423(14) Uani 1 1 d . U . . .
H6 H 0.7653 0.5292 0.0734 0.051 Uiso 1 1 calc R U . . .
C7 C 0.6949(2) 0.5150(2) 0.0496(3) 0.0438(14) Uani 1 1 d D U . . .
C8 C 0.8104(2) 0.4406(2) 0.0821(2) 0.0346(12) Uani 1 1 d . U . . .

loop_
_atom_site_aniso_label
_atom_site_aniso_U_11
_atom_site_aniso_U_22
_atom_site_aniso_U_33
_atom_site_aniso_U_23
_atom_site_aniso_U_13
_atom_site_aniso_U_12
Ce1 0.0240(2) 0.0240(2) 0.0240(2) 0.00259(16) -0.00259(16) -0.00259(16)
Ce2 0.02685(19) 0.02685(19) 0.02685(19) -0.00369(11) -0.00369(11) 0.00369(11)
N1A 0.048(6) 0.066(5) 0.073(7) -0.014(6) -0.010(6) 0.004(4)
O5A 0.124(11) 0.073(8) 0.176(15) -0.054(9) -0.054(10) -0.020(7)
C9A 0.102(9) 0.064(6) 0.103(10) -0.017(7) -0.004(7) -0.007(6)
C10A 0.136(14) 0.077(8) 0.168(18) 0.002(12) -0.008(13) 0.007(9)
N1B 0.085(8) 0.074(6) 0.104(11) 0.012(8) -0.018(8) -0.006(6)
O5B 0.116(10) 0.089(10) 0.163(17) -0.026(11) 0.001(11) -0.055(8)
C9B 0.126(10) 0.084(7) 0.125(12) 0.008(9) -0.003(9) -0.015(7)
C10B 0.172(18) 0.083(10) 0.18(2) 0.011(15) 0.018(16) 0.003(12)
O1 0.031(2) 0.035(2) 0.055(3) -0.0001(19) -0.0076(18) 0.0015(17)
O2 0.0285(19) 0.038(2) 0.032(2) -0.0002(16) -0.0080(15) -0.0046(16)
O3 0.034(2) 0.043(2) 0.066(3) 0.003(2) -0.009(2) 0.0030(18)
O4 0.030(2) 0.041(2) 0.061(3) -0.009(2) -0.0108(19) 0.0055(17)
C1 0.025(2) 0.036(3) 0.028(3) 0.004(2) 0.000(2) 0.000(2)
C2 0.026(3) 0.040(3) 0.027(3) 0.002(2) -0.003(2) 0.000(2)
C3 0.027(3) 0.036(3) 0.044(3) 0.003(2) -0.008(2) 0.000(2)
C4 0.038(3) 0.035(3) 0.052(4) -0.002(3) -0.003(3) 0.005(2)
C5 0.027(3) 0.054(3) 0.034(3) -0.004(3) -0.005(2) 0.003(2)
C6 0.030(3) 0.040(3) 0.057(4) -0.012(3) -0.009(3) -0.005(2)
C7 0.026(3) 0.047(3) 0.059(4) -0.002(3) -0.005(3) 0.004(2)
C8 0.030(3) 0.041(3) 0.033(3) -0.005(2) 0.000(2) 0.008(2)

loop_
_atom_type_symbol
_atom_type_description
_atom_type_scat_dispersion_real
_atom_type_scat_dispersion_imag
_atom_type_scat_source
C C 0.0033 0.0016 'International Tables Vol C Tables 4.2.6.8 and 6.1.1.4'
H H 0.0000 0.0000 'International Tables Vol C Tables 4.2.6.8 and 6.1.1.4'
N N 0.0061 0.0033 'International Tables Vol C Tables 4.2.6.8 and 6.1.1.4'
O O 0.0106 0.0060 'International Tables Vol C Tables 4.2.6.8 and 6.1.1.4'
Ce Ce -0.2486 2.6331 'International Tables Vol C Tables 4.2.6.8 and 6.1.1.4'

loop_
_geom_angle_atom_site_label_1
_geom_angle_atom_site_label_2
_geom_angle_atom_site_label_3
_geom_angle
_geom_angle_site_symmetry_1
_geom_angle_site_symmetry_3
O2 Ce1 O2 115.63(13) . 31_656
O2 Ce1 O2 64.37(13) . 7_564
O2 Ce1 O2 180.00(17) 31_656 7_564
O2 Ce1 O2 180.0 . 25_665
O2 Ce1 O2 64.37(13) 31_656 25_665
O2 Ce1 O2 115.63(13) 7_564 25_665
O2 Ce1 O2 115.63(13) . 34_565
O2 Ce1 O2 64.37(13) 31_656 34_565
O2 Ce1 O2 115.63(13) 7_564 34_565
O2 Ce1 O2 64.37(13) 25_665 34_565
O2 Ce1 O2 64.37(13) . 10_655
O2 Ce1 O2 115.63(13) 31_656 10_655
O2 Ce1 O2 64.37(13) 7_564 10_655
O2 Ce1 O2 115.63(13) 25_665 10_655
O2 Ce1 O2 180.0 34_565 10_655
O2 Ce1 O1 131.34(12) . 25_665
O2 Ce1 O1 111.40(12) 31_656 25_665
O2 Ce1 O1 68.60(12) 7_564 25_665
O2 Ce1 O1 48.66(12) 25_665 25_665
O2 Ce1 O1 74.48(13) 34_565 25_665
O2 Ce1 O1 105.52(13) 10_655 25_665
O2 Ce1 O1 68.60(12) . 34_565
O2 Ce1 O1 74.48(13) 31_656 34_565
O2 Ce1 O1 105.52(13) 7_564 34_565
O2 Ce1 O1 111.40(12) 25_665 34_565
O2 Ce1 O1 48.66(12) 34_565 34_565
O2 Ce1 O1 131.34(12) 10_655 34_565
O1 Ce1 O1 114.52(7) 25_665 34_565
O2 Ce1 O1 111.40(12) . 10_655
O2 Ce1 O1 105.52(13) 31_656 10_655
O2 Ce1 O1 74.48(13) 7_564 10_655
O2 Ce1 O1 68.60(12) 25_665 10_655
O2 Ce1 O1 131.34(12) 34_565 10_655
O2 Ce1 O1 48.66(12) 10_655 10_655
O1 Ce1 O1 65.48(7) 25_665 10_655
O1 Ce1 O1 180.00(19) 34_565 10_655
O2 Ce1 O1 74.48(13) . 7_564
O2 Ce1 O1 131.34(12) 31_656 7_564
O2 Ce1 O1 48.66(12) 7_564 7_564
O2 Ce1 O1 105.52(13) 25_665 7_564
O2 Ce1 O1 68.60(12) 34_565 7_564
O2 Ce1 O1 111.40(12) 10_655 7_564
O1 Ce1 O1 65.48(7) 25_665 7_564
O1 Ce1 O1 65.48(7) 34_565 7_564
O1 Ce1 O1 114.52(7) 10_655 7_564
O2 Ce1 O1 105.52(13) . 31_656
O2 Ce1 O1 48.66(12) 31_656 31_656
O2 Ce1 O1 131.34(12) 7_564 31_656
O2 Ce1 O1 74.48(13) 25_665 31_656
O2 Ce1 O1 111.40(12) 34_565 31_656
O2 Ce1 O1 68.60(12) 10_655 31_656
O1 Ce1 O1 114.52(7) 25_665 31_656
O1 Ce1 O1 114.52(7) 34_565 31_656
O1 Ce1 O1 65.48(7) 10_655 31_656
O1 Ce1 O1 180.00(17) 7_564 31_656
O2 Ce1 O1 48.66(12) . .
O2 Ce1 O1 68.60(12) 31_656 .
O2 Ce1 O1 111.40(12) 7_564 .
O2 Ce1 O1 131.34(12) 25_665 .
O2 Ce1 O1 105.52(13) 34_565 .
O2 Ce1 O1 74.48(13) 10_655 .
O1 Ce1 O1 180.0 25_665 .
O1 Ce1 O1 65.48(7) 34_565 .
O1 Ce1 O1 114.52(7) 10_655 .
O1 Ce1 O1 114.52(7) 7_564 .
O1 Ce1 O1 65.48(7) 31_656 .
O2 Ce2 O2 69.11(14) 21_554 18
O2 Ce2 O2 69.11(14) 21_554 15_644
O2 Ce2 O2 69.11(14) 18 15_644
O2 Ce2 O4 136.53(14) 21_554 8_645
O2 Ce2 O4 76.92(14) 18 8_645
O2 Ce2 O4 73.99(13) 15_644 8_645
O2 Ce2 O4 76.92(14) 21_554 11_556
O2 Ce2 O4 73.99(13) 18 11_556
O2 Ce2 O4 136.53(14) 15_644 11_556
O4 Ce2 O4 119.04(4) 8_645 11_556
O2 Ce2 O4 73.99(13) 21_554 .
O2 Ce2 O4 136.53(14) 18 .
O2 Ce2 O4 76.92(14) 15_644 .
O4 Ce2 O4 119.04(4) 8_645 .
O4 Ce2 O4 119.04(4) 11_556 .
O2 Ce2 O3 125.08(14) 21_554 .
O2 Ce2 O3 152.78(14) 18 .
O2 Ce2 O3 93.20(13) 15_644 .
O4 Ce2 O3 78.38(15) 8_645 .
O4 Ce2 O3 129.06(15) 11_556 .
O4 Ce2 O3 51.16(14) . .
O2 Ce2 O3 93.20(13) 21_554 11_556
O2 Ce2 O3 125.07(14) 18 11_556
O2 Ce2 O3 152.79(14) 15_644 11_556
O4 Ce2 O3 129.06(15) 8_645 11_556
O4 Ce2 O3 51.16(14) 11_556 11_556
O4 Ce2 O3 78.38(15) . 11_556
O3 Ce2 O3 79.97(16) . 11_556
O2 Ce2 O3 152.79(14) 21_554 8_645
O2 Ce2 O3 93.20(13) 18 8_645
O2 Ce2 O3 125.07(14) 15_644 8_645
O4 Ce2 O3 51.16(14) 8_645 8_645
O4 Ce2 O3 78.38(15) 11_556 8_645
O4 Ce2 O3 129.06(15) . 8_645
O3 Ce2 O3 79.97(16) . 8_645
O3 Ce2 O3 79.97(16) 11_556 8_645
O2 Ce2 C8 82.49(14) 21_554 11_556
O2 Ce2 C8 99.26(15) 18 11_556
O2 Ce2 C8 151.52(14) 15_644 11_556
O4 Ce2 C8 130.27(14) 8_645 11_556
O4 Ce2 C8 25.51(15) 11_556 11_556
O4 Ce2 C8 97.90(15) . 11_556
O3 Ce2 C8 105.36(16) . 11_556
O3 Ce2 C8 25.82(16) 11_556 11_556
O3 Ce2 C8 80.13(15) 8_645 11_556
O2 Ce2 C8 151.52(14) 21_554 8_645
O2 Ce2 C8 82.49(14) 18 8_645
O2 Ce2 C8 99.26(15) 15_644 8_645
O4 Ce2 C8 25.51(15) 8_645 8_645
O4 Ce2 C8 97.90(15) 11_556 8_645
O4 Ce2 C8 130.27(14) . 8_645
O3 Ce2 C8 80.13(15) . 8_645
O3 Ce2 C8 105.36(16) 11_556 8_645
O3 Ce2 C8 25.82(16) 8_645 8_645
C8 Ce2 C8 104.99(14) 11_556 8_645
O2 Ce2 C8 99.26(15) 21_554 .
O2 Ce2 C8 151.52(14) 18 .
O2 Ce2 C8 82.49(14) 15_644 .
O4 Ce2 C8 97.90(15) 8_645 .
O4 Ce2 C8 130.27(14) 11_556 .
O4 Ce2 C8 25.51(15) . .
O3 Ce2 C8 25.82(16) . .
O3 Ce2 C8 80.13(15) 11_556 .
O3 Ce2 C8 105.36(16) 8_645 .
C8 Ce2 C8 104.99(14) 11_556 .
C8 Ce2 C8 104.99(14) 8_645 .
C7 N1A C9A 129.8(14) . .
C7 N1A H1A 115.1 . .
C9A N1A H1A 115.1 . .
O5A C9A N1A 123(2) . .
O5A C9A C10A 122(2) . .
N1A C9A C10A 111.5(19) . .
C9A C10A H10A 109.5 . .
C9A C10A H10B 109.5 . .
H10A C10A H10B 109.5 . .
C9A C10A H10C 109.5 . .
H10A C10A H10C 109.5 . .
H10B C10A H10C 109.5 . .
C9B N1B C7 129(2) . .
C9B N1B H1B 115.7 . .
C7 N1B H1B 115.7 . .
O5B C9B N1B 123(3) . .
O5B C9B C10B 127(3) . .
N1B C9B C10B 110(2) . .
C9B C10B H10D 109.5 . .
C9B C10B H10E 109.5 . .
H10D C10B H10E 109.5 . .
C9B C10B H10F 109.5 . .
H10D C10B H10F 109.5 . .
H10E C10B H10F 109.5 . .
C1 O1 Ce1 94.6(3) . .
C1 O2 Ce2 131.8(3) . 15_644
C1 O2 Ce1 93.8(3) . .
Ce2 O2 Ce1 101.12(12) 15_644 .
C8 O3 Ce2 92.7(4) . .
C8 O4 Ce2 93.4(3) . .
O1 C1 O2 121.6(5) . .
O1 C1 C2 121.5(5) . .
O2 C1 C2 116.9(5) . .
O1 C1 Ce1 61.4(3) . .
O2 C1 Ce1 61.2(3) . .
C2 C1 Ce1 168.2(4) . .
C3 C2 C7 120.0(5) . .
C3 C2 C1 118.9(5) . .
C7 C2 C1 121.0(5) . .
C2 C3 C4 119.8(5) . .
C2 C3 H3 120.1 . .
C4 C3 H3 120.1 . .
C5 C4 C3 120.7(6) . .
C5 C4 H4 119.6 . .
C3 C4 H4 119.6 . .
C4 C5 C6 119.9(5) . .
C4 C5 C8 119.0(6) . .
C6 C5 C8 121.0(5) . .
C7 C6 C5 120.1(5) . .
C7 C6 H6 119.9 . .
C5 C6 H6 119.9 . .
N1A C7 C6 119.3(8) . .
N1A C7 C2 120.0(8) . .
C6 C7 C2 119.5(6) . .
C6 C7 N1B 120.5(11) . .
C2 C7 N1B 116.9(10) . .
O4 C8 O3 122.0(5) . .
O4 C8 C5 119.7(5) . .
O3 C8 C5 118.2(5) . .
O4 C8 Ce2 61.1(3) . .
O3 C8 Ce2 61.5(3) . .
C5 C8 Ce2 168.5(4) . .

loop_
_geom_bond_atom_site_label_1
_geom_bond_atom_site_label_2
_geom_bond_distance
_geom_bond_site_symmetry_2
Ce1 O2 2.662(4) .
Ce1 O2 2.662(4) 31_656
Ce1 O2 2.662(4) 7_564
Ce1 O2 2.662(4) 25_665
Ce1 O2 2.662(4) 34_565
Ce1 O2 2.662(4) 10_655
Ce1 O1 2.670(4) 25_665
Ce1 O1 2.670(4) 34_565
Ce1 O1 2.670(4) 10_655
Ce1 O1 2.670(4) 7_564
Ce1 O1 2.670(4) 31_656
Ce1 O1 2.670(4) .
Ce2 O2 2.499(4) 21_554
Ce2 O2 2.499(4) 18
Ce2 O2 2.499(4) 15_644
Ce2 O4 2.534(4) 8_645
Ce2 O4 2.534(4) 11_556
Ce2 O4 2.534(4) .
Ce2 O3 2.543(4) .
Ce2 O3 2.543(4) 11_556
Ce2 O3 2.543(4) 8_645
Ce2 C8 2.890(6) 11_556
Ce2 C8 2.890(6) 8_645
Ce2 C8 2.890(6) .
N1A C7 1.369(15) .
N1A C9A 1.40(2) .
N1A H1A 0.8800 .
O5A C9A 1.10(2) .
C9A C10A 1.57(3) .
C10A H10A 0.9800 .
C10A H10B 0.9800 .
C10A H10C 0.9800 .
N1B C9B 1.404(18) .
N1B C7 1.421(15) .
N1B H1B 0.8800 .
O5B C9B 1.16(3) .
C9B C10B 1.522(19) .
C10B H10D 0.9800 .
C10B H10E 0.9800 .
C10B H10F 0.9800 .
O1 C1 1.234(7) .
O2 C1 1.283(7) .
O2 Ce2 2.499(4) 15_644
O3 C8 1.260(8) .
O4 C8 1.247(7) .
C1 C2 1.508(7) .
C2 C3 1.382(8) .
C2 C7 1.402(8) .
C3 C4 1.391(8) .
C3 H3 0.9500 .
C4 C5 1.374(9) .
C4 H4 0.9500 .
C5 C6 1.392(9) .
C5 C8 1.510(8) .
C6 C7 1.391(8) .
C6 H6 0.9500 .

loop_
_platon_squeeze_void_nr
_platon_squeeze_void_average_x
_platon_squeeze_void_average_y
_platon_squeeze_void_average_z
_platon_squeeze_void_volume
_platon_squeeze_void_count_electrons
_platon_squeeze_void_content
1 0.147 -0.001 0.161 6282 2859 'C3 H8 N O, 2(C3 H7 N O)'
